data_1564888
loop_
_publ_author_name
'Qin, Ying'
'Li, Lianghui'
'Liang, Jin-Yuan'
'Li, Kailong'
'Zhao, Dongbing'

_publ_section_title
;
 Silacyclization through Palladium-Catalyzed Intermolecular Silicon-Based
 C(sp2)&#x2212;C(sp3) Cross-Coupling
;
_journal_name_full 'Chemical Science'
_journal_paper_doi 10.1039/D1SC04180K
_journal_year 2021
_chemical_formula_moiety 'C21 H18 F2 O Si'
_chemical_formula_sum 'C21 H18 F2 O Si'
_chemical_formula_weight 352.44
_space_group_crystal_system triclinic
_space_group_IT_number 2
_space_group_name_Hall '-P 1'
_space_group_name_H-M_alt 'P -1'
_atom_sites_solution_hydrogens geom
_atom_sites_solution_primary dual
_audit_creation_date 2021-03-04
_audit_creation_method
;
Olex2 1.2
(compiled 2018.05.29 svn.r3508 for OlexSys, GUI svn.r5506)
;
_audit_update_record
;
2021-05-13 deposited with the CCDC.	2021-10-07 downloaded from the CCDC.
;
_cell_angle_alpha 74.215(4)
_cell_angle_beta 89.828(4)
_cell_angle_gamma 68.877(4)
_cell_formula_units_Z 2
_cell_length_a 7.4472(3)
_cell_length_b 9.0684(4)
_cell_length_c 14.4362(8)
_cell_measurement_reflns_used 9286
_cell_measurement_temperature 113.15
_cell_measurement_theta_max 33.0090
_cell_measurement_theta_min 2.4970
_cell_volume 870.22(8)
_computing_cell_refinement 'CrysAlisPro 1.171.39.46 (Rigaku OD, 2018)'
_computing_data_collection 'CrysAlisPro 1.171.39.46 (Rigaku OD, 2018)'
_computing_data_reduction 'CrysAlisPro 1.171.39.46 (Rigaku OD, 2018)'
_computing_molecular_graphics 'Olex2 (Dolomanov et al., 2009)'
_computing_publication_material 'Olex2 (Dolomanov et al., 2009)'
_computing_structure_refinement 'ShelXL (Sheldrick, 2015)'
_computing_structure_solution 'ShelXT (Sheldrick, 2015)'
_diffrn_ambient_temperature 113.15
_diffrn_detector 'CCD plate'
_diffrn_measured_fraction_theta_full 0.996
_diffrn_measured_fraction_theta_max 0.904
_diffrn_measurement_details
;
List of Runs (angles in degrees, time in seconds):

  # Type    Start    End  Width  t~exp~   \w     \q     \k     \f   Frames
#--------------------------------------------------------------------------
  1  \w   -115.00  65.00   1.00    1.00    --  -25.00  45.00   0.00  180
  2  \w   -115.00  65.00   1.00    1.00    --  -25.00  45.00  90.00  180
  3  \w   -115.00  65.00   1.00    1.00    --  -25.00  45.00 180.00  180
;
_diffrn_measurement_device 'abstract diffractometer'
_diffrn_measurement_device_type 'Rigaku Saturn 70 CCD'
_diffrn_measurement_method '\w scans'
_diffrn_orient_matrix_type 'CrysAlisPro convention (1999,Acta A55,543-557)'
_diffrn_orient_matrix_UB_11 -0.0200822000
_diffrn_orient_matrix_UB_12 0.0307050000
_diffrn_orient_matrix_UB_13 0.0406750000
_diffrn_orient_matrix_UB_21 0.0648087000
_diffrn_orient_matrix_UB_22 -0.0767960000
_diffrn_orient_matrix_UB_23 0.0303772000
_diffrn_orient_matrix_UB_31 0.0770717000
_diffrn_orient_matrix_UB_32 0.0289548000
_diffrn_orient_matrix_UB_33 -0.0077030000
_diffrn_radiation_monochromator confocal
_diffrn_radiation_probe x-ray
_diffrn_radiation_type MoK\a
_diffrn_radiation_wavelength 0.71073
_diffrn_reflns_av_R_equivalents 0.0273
_diffrn_reflns_av_unetI/netI 0.0364
_diffrn_reflns_Laue_measured_fraction_full 0.996
_diffrn_reflns_Laue_measured_fraction_max 0.904
_diffrn_reflns_limit_h_max 11
_diffrn_reflns_limit_h_min -11
_diffrn_reflns_limit_k_max 13
_diffrn_reflns_limit_k_min -13
_diffrn_reflns_limit_l_max 21
_diffrn_reflns_limit_l_min -21
_diffrn_reflns_number 12976
_diffrn_reflns_point_group_measured_fraction_full 0.996
_diffrn_reflns_point_group_measured_fraction_max 0.904
_diffrn_reflns_theta_full 25.242
_diffrn_reflns_theta_max 32.668
_diffrn_reflns_theta_min 2.516
_diffrn_source 'rotating anode'
_diffrn_source_type 'Enhance (Mo) X-ray Source'
_exptl_absorpt_coefficient_mu 0.160
_exptl_absorpt_correction_T_max 1.00000
_exptl_absorpt_correction_T_min 0.81669
_exptl_absorpt_correction_type multi-scan
_exptl_absorpt_process_details 'CrysAlisPro 1.171.39.46 (Rigaku Oxford Diffraction, 2018)'
_exptl_crystal_density_diffrn 1.345
_exptl_crystal_description block
_exptl_crystal_F_000 368
_exptl_crystal_size_max 0.23
_exptl_crystal_size_mid 0.2
_exptl_crystal_size_min 0.19
_refine_diff_density_max 0.412
_refine_diff_density_min -0.247
_refine_diff_density_rms 0.051
_refine_ls_extinction_coef 0.037(5)
_refine_ls_extinction_expression Fc^*^=kFc[1+0.001xFc^2^\l^3^/sin(2\q)]^-1/4^
_refine_ls_extinction_method 'SHELXL-2018/3 (Sheldrick 2018)'
_refine_ls_goodness_of_fit_ref 1.032
_refine_ls_hydrogen_treatment constr
_refine_ls_matrix_type full
_refine_ls_number_parameters 227
_refine_ls_number_reflns 5789
_refine_ls_number_restraints 0
_refine_ls_restrained_S_all 1.032
_refine_ls_R_factor_all 0.0494
_refine_ls_R_factor_gt 0.0413
_refine_ls_shift/su_max 0.001
_refine_ls_shift/su_mean 0.000
_refine_ls_structure_factor_coef Fsqd
_refine_ls_weighting_details 'w=1/[\s^2^(Fo^2^)+(0.0446P)^2^+0.3265P] where P=(Fo^2^+2Fc^2^)/3'
_refine_ls_weighting_scheme calc
_refine_ls_wR_factor_gt 0.1034
_refine_ls_wR_factor_ref 0.1088
_reflns_Friedel_coverage 0.000
_reflns_number_gt 4961
_reflns_number_total 5789
_reflns_threshold_expression 'I > 2\s(I)'
_cod_data_source_file d1sc04180k2.cif
_cod_data_source_block r20210304c
_cod_database_code 1564888
_shelx_shelxl_version_number 2018/3
_chemical_oxdiff_formula 'C11 H10 N O'
_shelx_space_group_comment
;
The symmetry employed for this shelxl refinement is uniquely defined
by the following loop, which should always be used as a source of
symmetry information in preference to the above space-group names.
They are only intended as comments.
;
_shelx_estimated_absorpt_t_max 0.970
_shelx_estimated_absorpt_t_min 0.964
_reflns_odcompleteness_completeness 99.69
_reflns_odcompleteness_iscentric 1
_reflns_odcompleteness_theta 26.32
_olex2_refinement_description
;
1. Fixed Uiso
 At 1.2 times of:
  All C(H) groups, All C(H,H) groups
2.a Secondary CH2 refined with riding coordinates:
 C1(H1A,H1B), C2(H2A,H2B), C3(H3A,H3B)
2.b Aromatic/amide H refined with riding coordinates:
 C5(H5), C8(H8), C11(H11), C12(H12), C13(H13), C14(H14), C15(H15), C17(H17),
 C18(H18), C19(H19), C20(H20), C21(H21)
;
_olex2_submission_special_instructions 'No special instructions were received'
_oxdiff_exptl_absorpt_empirical_details
;
Empirical correction (ABSPACK) includes:
- Absorption correction using spherical harmonics
- Frame scaling
- Detector area scaling
;
_oxdiff_exptl_absorpt_empirical_full_max 1.285
_oxdiff_exptl_absorpt_empirical_full_min 0.712

loop_
_space_group_symop_operation_xyz
'x, y, z'
'-x, -y, -z'

loop_
_atom_site_label
_atom_site_type_symbol
_atom_site_fract_x
_atom_site_fract_y
_atom_site_fract_z
_atom_site_U_iso_or_equiv
_atom_site_adp_type
_atom_site_occupancy
_atom_site_site_symmetry_order
_atom_site_calc_flag
_atom_site_refinement_flags_posn
_atom_site_refinement_flags_adp
_atom_site_refinement_flags_occupancy
_atom_site_disorder_assembly
_atom_site_disorder_group
Si1 Si 0.50627(4) 0.71666(4) 0.22518(2) 0.01590(9) Uani 1 1 d . . . . .
F1 F 1.14705(13) 0.77080(12) 0.51619(6) 0.0383(2) Uani 1 1 d . . . . .
F2 F 0.77843(14) 0.89958(11) 0.55705(6) 0.0387(2) Uani 1 1 d . . . . .
O1 O 0.56612(12) 0.66624(10) 0.34370(6) 0.01997(17) Uani 1 1 d . . . . .
C1 C 0.70136(17) 0.76927(15) 0.16006(8) 0.0214(2) Uani 1 1 d . . . . .
H1A H 0.663920 0.800942 0.089593 0.026 Uiso 1 1 calc R . . . .
H1B H 0.709237 0.867130 0.175063 0.026 Uiso 1 1 calc R . . . .
C2 C 0.90423(17) 0.63111(17) 0.18397(9) 0.0253(2) Uani 1 1 d . . . . .
H2A H 0.915693 0.558422 0.142231 0.030 Uiso 1 1 calc R . . . .
H2B H 1.002296 0.681738 0.168090 0.030 Uiso 1 1 calc R . . . .
C3 C 0.94977(17) 0.52492(15) 0.29027(9) 0.0230(2) Uani 1 1 d . . . . .
H3A H 0.874098 0.452717 0.301846 0.028 Uiso 1 1 calc R . . . .
H3B H 1.088731 0.452858 0.302161 0.028 Uiso 1 1 calc R . . . .
C4 C 0.90477(16) 0.62516(14) 0.36155(8) 0.0196(2) Uani 1 1 d . . . . .
C5 C 1.04964(18) 0.65301(15) 0.40695(9) 0.0234(2) Uani 1 1 d . . . . .
H5 H 1.179709 0.608218 0.393123 0.028 Uiso 1 1 calc R . . . .
C6 C 1.00569(19) 0.74490(16) 0.47167(9) 0.0260(3) Uani 1 1 d . . . . .
C7 C 0.8180(2) 0.81050(15) 0.49284(9) 0.0263(3) Uani 1 1 d . . . . .
C8 C 0.66994(18) 0.78544(15) 0.45012(8) 0.0228(2) Uani 1 1 d . . . . .
H8 H 0.540848 0.829735 0.465361 0.027 Uiso 1 1 calc R . . . .
C9 C 0.71464(16) 0.69353(13) 0.38407(8) 0.0184(2) Uani 1 1 d . . . . .
C10 C 0.46997(16) 0.53379(13) 0.20506(8) 0.0185(2) Uani 1 1 d . . . . .
C11 C 0.39539(17) 0.54171(15) 0.11404(9) 0.0231(2) Uani 1 1 d . . . . .
H11 H 0.368091 0.639628 0.061978 0.028 Uiso 1 1 calc R . . . .
C12 C 0.36042(19) 0.40919(17) 0.09827(11) 0.0298(3) Uani 1 1 d . . . . .
H12 H 0.309179 0.417225 0.036116 0.036 Uiso 1 1 calc R . . . .
C13 C 0.4007(2) 0.26535(17) 0.17373(12) 0.0334(3) Uani 1 1 d . . . . .
H13 H 0.376478 0.174833 0.163380 0.040 Uiso 1 1 calc R . . . .
C14 C 0.4764(2) 0.25369(16) 0.26418(11) 0.0317(3) Uani 1 1 d . . . . .
H14 H 0.505061 0.154682 0.315576 0.038 Uiso 1 1 calc R . . . .
C15 C 0.51059(17) 0.38675(15) 0.28010(9) 0.0241(2) Uani 1 1 d . . . . .
H15 H 0.561975 0.377687 0.342450 0.029 Uiso 1 1 calc R . . . .
C16 C 0.27622(15) 0.90210(13) 0.19309(8) 0.0167(2) Uani 1 1 d . . . . .
C17 C 0.20162(17) 0.98924(14) 0.09665(8) 0.0213(2) Uani 1 1 d . . . . .
H17 H 0.267801 0.951622 0.046155 0.026 Uiso 1 1 calc R . . . .
C18 C 0.03221(18) 1.13005(16) 0.07324(9) 0.0263(3) Uani 1 1 d . . . . .
H18 H -0.015216 1.188154 0.007344 0.032 Uiso 1 1 calc R . . . .
C19 C -0.06744(18) 1.18548(16) 0.14657(10) 0.0273(3) Uani 1 1 d . . . . .
H19 H -0.183823 1.280590 0.130871 0.033 Uiso 1 1 calc R . . . .
C20 C 0.00397(18) 1.10121(16) 0.24266(10) 0.0261(2) Uani 1 1 d . . . . .
H20 H -0.063413 1.138807 0.292873 0.031 Uiso 1 1 calc R . . . .
C21 C 0.17423(17) 0.96168(14) 0.26551(8) 0.0205(2) Uani 1 1 d . . . . .
H21 H 0.222408 0.905587 0.331529 0.025 Uiso 1 1 calc R . . . .

loop_
_atom_site_aniso_label
_atom_site_aniso_U_11
_atom_site_aniso_U_22
_atom_site_aniso_U_33
_atom_site_aniso_U_23
_atom_site_aniso_U_13
_atom_site_aniso_U_12
Si1 0.01489(15) 0.01450(14) 0.01741(14) -0.00466(10) 0.00211(10) -0.00442(11)
F1 0.0422(5) 0.0478(5) 0.0327(4) -0.0093(4) -0.0071(4) -0.0273(4)
F2 0.0524(6) 0.0380(5) 0.0316(4) -0.0204(4) 0.0014(4) -0.0162(4)
O1 0.0173(4) 0.0231(4) 0.0182(4) -0.0050(3) 0.0017(3) -0.0068(3)
C1 0.0199(5) 0.0233(5) 0.0208(5) -0.0053(4) 0.0042(4) -0.0088(4)
C2 0.0177(5) 0.0326(6) 0.0247(6) -0.0111(5) 0.0059(4) -0.0064(5)
C3 0.0174(5) 0.0223(5) 0.0271(6) -0.0096(4) 0.0035(4) -0.0032(4)
C4 0.0186(5) 0.0166(5) 0.0198(5) -0.0027(4) 0.0002(4) -0.0042(4)
C5 0.0205(5) 0.0235(5) 0.0225(5) -0.0010(4) -0.0008(4) -0.0079(4)
C6 0.0303(6) 0.0260(6) 0.0218(5) -0.0013(4) -0.0050(5) -0.0148(5)
C7 0.0374(7) 0.0217(5) 0.0195(5) -0.0062(4) 0.0000(5) -0.0106(5)
C8 0.0246(6) 0.0197(5) 0.0196(5) -0.0054(4) 0.0014(4) -0.0033(4)
C9 0.0187(5) 0.0163(5) 0.0169(5) -0.0025(4) -0.0003(4) -0.0045(4)
C10 0.0137(5) 0.0157(5) 0.0256(5) -0.0076(4) 0.0036(4) -0.0035(4)
C11 0.0194(5) 0.0204(5) 0.0289(6) -0.0099(4) 0.0014(4) -0.0047(4)
C12 0.0244(6) 0.0306(6) 0.0410(7) -0.0205(6) 0.0033(5) -0.0104(5)
C13 0.0264(6) 0.0244(6) 0.0587(9) -0.0216(6) 0.0114(6) -0.0132(5)
C14 0.0293(7) 0.0184(5) 0.0467(8) -0.0070(5) 0.0112(6) -0.0099(5)
C15 0.0208(5) 0.0189(5) 0.0302(6) -0.0054(4) 0.0052(4) -0.0061(4)
C16 0.0157(5) 0.0141(4) 0.0209(5) -0.0053(4) 0.0017(4) -0.0062(4)
C17 0.0222(5) 0.0200(5) 0.0210(5) -0.0064(4) 0.0010(4) -0.0066(4)
C18 0.0241(6) 0.0227(6) 0.0257(6) -0.0033(4) -0.0052(5) -0.0043(5)
C19 0.0185(5) 0.0203(5) 0.0372(7) -0.0078(5) -0.0018(5) -0.0008(4)
C20 0.0213(6) 0.0238(6) 0.0308(6) -0.0108(5) 0.0059(5) -0.0037(4)
C21 0.0192(5) 0.0192(5) 0.0217(5) -0.0062(4) 0.0028(4) -0.0053(4)

loop_
_atom_type_symbol
_atom_type_description
_atom_type_scat_dispersion_real
_atom_type_scat_dispersion_imag
_atom_type_scat_source
C C 0.0033 0.0016 'International Tables Vol C Tables 4.2.6.8 and 6.1.1.4'
H H 0.0000 0.0000 'International Tables Vol C Tables 4.2.6.8 and 6.1.1.4'
F F 0.0171 0.0103 'International Tables Vol C Tables 4.2.6.8 and 6.1.1.4'
O O 0.0106 0.0060 'International Tables Vol C Tables 4.2.6.8 and 6.1.1.4'
Si Si 0.0817 0.0704 'International Tables Vol C Tables 4.2.6.8 and 6.1.1.4'

loop_
_geom_angle_atom_site_label_1
_geom_angle_atom_site_label_2
_geom_angle_atom_site_label_3
_geom_angle
_geom_angle_site_symmetry_1
_geom_angle_site_symmetry_3
_geom_angle_publ_flag
O1 Si1 C1 108.76(5) . . ?
O1 Si1 C10 105.27(5) . . ?
O1 Si1 C16 107.67(5) . . ?
C1 Si1 C10 114.42(5) . . ?
C1 Si1 C16 109.37(5) . . ?
C16 Si1 C10 111.06(5) . . ?
C9 O1 Si1 124.01(7) . . ?
Si1 C1 H1A 108.4 . . ?
Si1 C1 H1B 108.4 . . ?
H1A C1 H1B 107.4 . . ?
C2 C1 Si1 115.57(8) . . ?
C2 C1 H1A 108.4 . . ?
C2 C1 H1B 108.4 . . ?
C1 C2 H2A 108.7 . . ?
C1 C2 H2B 108.7 . . ?
H2A C2 H2B 107.6 . . ?
C3 C2 C1 114.05(10) . . ?
C3 C2 H2A 108.7 . . ?
C3 C2 H2B 108.7 . . ?
C2 C3 H3A 108.9 . . ?
C2 C3 H3B 108.9 . . ?
H3A C3 H3B 107.7 . . ?
C4 C3 C2 113.52(10) . . ?
C4 C3 H3A 108.9 . . ?
C4 C3 H3B 108.9 . . ?
C5 C4 C3 121.45(11) . . ?
C5 C4 C9 117.84(11) . . ?
C9 C4 C3 120.71(10) . . ?
C4 C5 H5 119.7 . . ?
C6 C5 C4 120.59(12) . . ?
C6 C5 H5 119.7 . . ?
F1 C6 C5 120.45(12) . . ?
F1 C6 C7 119.00(12) . . ?
C7 C6 C5 120.54(11) . . ?
F2 C7 C6 119.49(12) . . ?
F2 C7 C8 119.57(12) . . ?
C6 C7 C8 120.94(11) . . ?
C7 C8 H8 120.8 . . ?
C7 C8 C9 118.38(11) . . ?
C9 C8 H8 120.8 . . ?
O1 C9 C4 120.52(10) . . ?
O1 C9 C8 117.73(10) . . ?
C8 C9 C4 121.71(11) . . ?
C11 C10 Si1 120.42(9) . . ?
C11 C10 C15 117.82(11) . . ?
C15 C10 Si1 121.74(9) . . ?
C10 C11 H11 119.3 . . ?
C12 C11 C10 121.44(12) . . ?
C12 C11 H11 119.3 . . ?
C11 C12 H12 120.1 . . ?
C13 C12 C11 119.71(13) . . ?
C13 C12 H12 120.1 . . ?
C12 C13 H13 120.0 . . ?
C14 C13 C12 120.01(12) . . ?
C14 C13 H13 120.0 . . ?
C13 C14 H14 119.9 . . ?
C13 C14 C15 120.28(13) . . ?
C15 C14 H14 119.9 . . ?
C10 C15 H15 119.6 . . ?
C14 C15 C10 120.74(12) . . ?
C14 C15 H15 119.6 . . ?
C17 C16 Si1 121.68(8) . . ?
C17 C16 C21 117.58(10) . . ?
C21 C16 Si1 120.72(8) . . ?
C16 C17 H17 119.3 . . ?
C18 C17 C16 121.33(11) . . ?
C18 C17 H17 119.3 . . ?
C17 C18 H18 120.0 . . ?
C19 C18 C17 119.93(11) . . ?
C19 C18 H18 120.0 . . ?
C18 C19 H19 120.1 . . ?
C20 C19 C18 119.73(11) . . ?
C20 C19 H19 120.1 . . ?
C19 C20 H20 120.0 . . ?
C19 C20 C21 120.05(12) . . ?
C21 C20 H20 120.0 . . ?
C16 C21 H21 119.3 . . ?
C20 C21 C16 121.38(11) . . ?
C20 C21 H21 119.3 . . ?

loop_
_geom_bond_atom_site_label_1
_geom_bond_atom_site_label_2
_geom_bond_distance
_geom_bond_site_symmetry_2
_geom_bond_publ_flag
Si1 O1 1.6635(8) . ?
Si1 C1 1.8627(12) . ?
Si1 C10 1.8691(11) . ?
Si1 C16 1.8660(11) . ?
F1 C6 1.3568(14) . ?
F2 C7 1.3539(14) . ?
O1 C9 1.3798(14) . ?
C1 H1A 0.9900 . ?
C1 H1B 0.9900 . ?
C1 C2 1.5411(17) . ?
C2 H2A 0.9900 . ?
C2 H2B 0.9900 . ?
C2 C3 1.5366(17) . ?
C3 H3A 0.9900 . ?
C3 H3B 0.9900 . ?
C3 C4 1.5115(16) . ?
C4 C5 1.3957(16) . ?
C4 C9 1.4033(16) . ?
C5 H5 0.9500 . ?
C5 C6 1.3782(18) . ?
C6 C7 1.378(2) . ?
C7 C8 1.3812(18) . ?
C8 H8 0.9500 . ?
C8 C9 1.3947(16) . ?
C10 C11 1.4015(16) . ?
C10 C15 1.4030(17) . ?
C11 H11 0.9500 . ?
C11 C12 1.3923(17) . ?
C12 H12 0.9500 . ?
C12 C13 1.387(2) . ?
C13 H13 0.9500 . ?
C13 C14 1.386(2) . ?
C14 H14 0.9500 . ?
C14 C15 1.3951(18) . ?
C15 H15 0.9500 . ?
C16 C17 1.4004(15) . ?
C16 C21 1.4031(15) . ?
C17 H17 0.9500 . ?
C17 C18 1.3940(17) . ?
C18 H18 0.9500 . ?
C18 C19 1.3929(19) . ?
C19 H19 0.9500 . ?
C19 C20 1.3877(19) . ?
C20 H20 0.9500 . ?
C20 C21 1.3917(16) . ?
C21 H21 0.9500 . ?

loop_
_geom_torsion_atom_site_label_1
_geom_torsion_atom_site_label_2
_geom_torsion_atom_site_label_3
_geom_torsion_atom_site_label_4
_geom_torsion
_geom_torsion_site_symmetry_1
_geom_torsion_site_symmetry_2
_geom_torsion_site_symmetry_3
_geom_torsion_site_symmetry_4
_geom_torsion_publ_flag
Si1 O1 C9 C4 -58.18(13) . . . . ?
Si1 O1 C9 C8 124.16(10) . . . . ?
Si1 C1 C2 C3 -35.99(13) . . . . ?
Si1 C10 C11 C12 -177.60(9) . . . . ?
Si1 C10 C15 C14 177.87(10) . . . . ?
Si1 C16 C17 C18 -178.38(9) . . . . ?
Si1 C16 C21 C20 179.06(9) . . . . ?
F1 C6 C7 F2 0.25(18) . . . . ?
F1 C6 C7 C8 -179.18(11) . . . . ?
F2 C7 C8 C9 179.86(10) . . . . ?
O1 Si1 C1 C2 59.09(10) . . . . ?
O1 Si1 C10 C11 172.36(9) . . . . ?
O1 Si1 C10 C15 -5.84(11) . . . . ?
O1 Si1 C16 C17 170.89(9) . . . . ?
O1 Si1 C16 C21 -7.43(10) . . . . ?
C1 Si1 O1 C9 12.33(10) . . . . ?
C1 Si1 C10 C11 -68.29(11) . . . . ?
C1 Si1 C10 C15 113.51(10) . . . . ?
C1 Si1 C16 C17 52.87(11) . . . . ?
C1 Si1 C16 C21 -125.45(9) . . . . ?
C1 C2 C3 C4 -48.84(14) . . . . ?
C2 C3 C4 C5 -99.53(13) . . . . ?
C2 C3 C4 C9 80.41(14) . . . . ?
C3 C4 C5 C6 179.93(11) . . . . ?
C3 C4 C9 O1 1.97(16) . . . . ?
C3 C4 C9 C8 179.54(11) . . . . ?
C4 C5 C6 F1 179.54(11) . . . . ?
C4 C5 C6 C7 0.17(18) . . . . ?
C5 C4 C9 O1 -178.09(10) . . . . ?
C5 C4 C9 C8 -0.52(17) . . . . ?
C5 C6 C7 F2 179.63(11) . . . . ?
C5 C6 C7 C8 0.20(19) . . . . ?
C6 C7 C8 C9 -0.71(18) . . . . ?
C7 C8 C9 O1 178.51(10) . . . . ?
C7 C8 C9 C4 0.88(17) . . . . ?
C9 C4 C5 C6 -0.01(17) . . . . ?
C10 Si1 O1 C9 135.38(9) . . . . ?
C10 Si1 C1 C2 -58.28(10) . . . . ?
C10 Si1 C16 C17 -74.36(10) . . . . ?
C10 Si1 C16 C21 107.32(10) . . . . ?
C10 C11 C12 C13 -0.33(19) . . . . ?
C11 C10 C15 C14 -0.37(18) . . . . ?
C11 C12 C13 C14 -0.3(2) . . . . ?
C12 C13 C14 C15 0.6(2) . . . . ?
C13 C14 C15 C10 -0.3(2) . . . . ?
C15 C10 C11 C12 0.66(18) . . . . ?
C16 Si1 O1 C9 -106.08(9) . . . . ?
C16 Si1 C1 C2 176.42(8) . . . . ?
C16 Si1 C10 C11 56.12(11) . . . . ?
C16 Si1 C10 C15 -122.08(10) . . . . ?
C16 C17 C18 C19 -0.72(19) . . . . ?
C17 C16 C21 C20 0.67(17) . . . . ?
C17 C18 C19 C20 0.8(2) . . . . ?
C18 C19 C20 C21 -0.2(2) . . . . ?
C19 C20 C21 C16 -0.59(19) . . . . ?
C21 C16 C17 C18 -0.01(17) . . . . ?
